data_4072658
loop_
_publ_author_name
'Cruz, Carlos A.'
'Emslie, David J. H.'
'Harrington, Laura E.'
'Britten, James F.'
'Robertson, Craig M.'

_publ_section_title
;
 Extremely Stable Thorium(IV) Dialkyl Complexes Supported by Rigid
 Tridentate 4,5-Bis(anilido)xanthene and 2,6-Bis(anilidomethyl)pyridine
 Ligands
;
_journal_issue 3
_journal_name_full Organometallics
_journal_page_first 692
_journal_paper_doi 10.1021/om060914f
_journal_volume 26
_journal_year 2007
_chemical_formula_sum 'C91 H126 Cl4 N6 O4 Th2'
_chemical_formula_weight 1973.86
_chemical_name_systematic
;

 ?

;
_space_group_IT_number 15
_symmetry_cell_setting monoclinic
_symmetry_space_group_name_Hall '-C 2yc'
_symmetry_space_group_name_H-M 'C 1 2/c 1'
_atom_sites_solution_hydrogens geom
_atom_sites_solution_primary direct
_atom_sites_solution_secondary difmap
_audit_creation_method SHELXL-97
_cell_angle_alpha 90.00
_cell_angle_beta 107.398(2)
_cell_angle_gamma 90.00
_cell_formula_units_Z 4
_cell_length_a 28.7133(8)
_cell_length_b 15.8253(5)
_cell_length_c 21.3589(7)
_cell_measurement_reflns_used 5469
_cell_measurement_temperature 173(2)
_cell_measurement_theta_max 22.18
_cell_measurement_theta_min 2.51
_cell_volume 9261.4(5)
_computing_cell_refinement 'Bruker SMART'
_computing_data_collection 'Bruker SMART'
_computing_data_reduction 'Bruker SAINT'
_computing_molecular_graphics 'Bruker SHELXTL'
_computing_publication_material 'Bruker SHELXTL'
_computing_structure_refinement 'SHELXL-97 (Sheldrick, 1997)'
_computing_structure_solution 'SHELXS-97 (Sheldrick, 1990)'
_diffrn_ambient_temperature 173(2)
_diffrn_measured_fraction_theta_full 0.989
_diffrn_measured_fraction_theta_max 0.989
_diffrn_measurement_device_type 'CCD area detector'
_diffrn_measurement_method 'phi and omega scans'
_diffrn_radiation_monochromator graphite
_diffrn_radiation_source 'rotating anode'
_diffrn_radiation_type MoK\a
_diffrn_radiation_wavelength 0.71073
_diffrn_reflns_av_R_equivalents 0.1367
_diffrn_reflns_av_sigmaI/netI 0.1734
_diffrn_reflns_limit_h_max 37
_diffrn_reflns_limit_h_min -34
_diffrn_reflns_limit_k_max 20
_diffrn_reflns_limit_k_min -20
_diffrn_reflns_limit_l_max 27
_diffrn_reflns_limit_l_min -27
_diffrn_reflns_number 40216
_diffrn_reflns_theta_full 27.54
_diffrn_reflns_theta_max 27.54
_diffrn_reflns_theta_min 1.49
_exptl_absorpt_coefficient_mu 3.374
_exptl_absorpt_correction_T_max 0.55
_exptl_absorpt_correction_T_min 0.455
_exptl_absorpt_correction_type multi-scan
_exptl_absorpt_process_details Sadabs
_exptl_crystal_colour colourless
_exptl_crystal_density_diffrn 1.449
_exptl_crystal_density_method 'not measured'
_exptl_crystal_description chunk
_exptl_crystal_F_000 4074
_exptl_crystal_size_max 0.22
_exptl_crystal_size_mid 0.20
_exptl_crystal_size_min 0.18
_refine_diff_density_max 1.462
_refine_diff_density_min -1.806
_refine_diff_density_rms 0.206
_refine_ls_extinction_coef 0.00046(4)
_refine_ls_extinction_expression Fc^*^=kFc[1+0.001xFc^2^\l^3^/sin(2\q)]^-1/4^
_refine_ls_extinction_method SHELXL
_refine_ls_goodness_of_fit_ref 1.003
_refine_ls_hydrogen_treatment constr
_refine_ls_matrix_type full
_refine_ls_number_parameters 391
_refine_ls_number_reflns 10567
_refine_ls_number_restraints 13
_refine_ls_restrained_S_all 1.005
_refine_ls_R_factor_all 0.1714
_refine_ls_R_factor_gt 0.0705
_refine_ls_shift/su_max 0.001
_refine_ls_shift/su_mean 0.000
_refine_ls_structure_factor_coef Fsqd
_refine_ls_weighting_details 'calc w=1/[\s^2^(Fo^2^)+(0.0921P)^2^+0.0000P] where P=(Fo^2^+2Fc^2^)/3'
_refine_ls_weighting_scheme calc
_refine_ls_wR_factor_gt 0.1545
_refine_ls_wR_factor_ref 0.1928
_reflns_number_gt 5259
_reflns_number_total 10567
_reflns_threshold_expression >2sigma(I)
_cod_data_source_file om060914fsi20061005_043213.cif
_cod_data_source_block cruz070m
_cod_depositor_comments
;
The following automatic conversions were performed:

'_symmetry_cell_setting' value 'Monoclinic' changed to 'monoclinic'
according to /home/saulius/struct/CIF-dictionaries/cif_core.dic
dictionary named 'cif_core.dic' version 2.4.1 from 2010-06-29.

Automatic conversion script
Id: cif_fix_values 1715 2011-07-08 13:25:40Z adriana 
;
_cod_original_sg_symbol_H-M C2/c
_cod_database_code 4072658

loop_
_symmetry_equiv_pos_as_xyz
'x, y, z'
'-x, y, -z+1/2'
'x+1/2, y+1/2, z'
'-x+1/2, y+1/2, -z+1/2'
'-x, -y, -z'
'x, -y, z-1/2'
'-x+1/2, -y+1/2, -z'
'x+1/2, -y+1/2, z-1/2'

loop_
_atom_site_label
_atom_site_type_symbol
_atom_site_fract_x
_atom_site_fract_y
_atom_site_fract_z
_atom_site_U_iso_or_equiv
_atom_site_adp_type
_atom_site_occupancy
_atom_site_symmetry_multiplicity
_atom_site_calc_flag
_atom_site_refinement_flags
_atom_site_disorder_assembly
_atom_site_disorder_group
Th1 Th 0.876788(14) 0.03328(2) 0.82926(2) 0.03104(16) Uani 1 1 d . . .
Cl1 Cl 0.89085(11) 0.03076(18) 0.70990(15) 0.0447(7) Uani 1 1 d . . .
O1 O 0.9603(3) -0.0541(4) 0.8611(4) 0.048(2) Uani 1 1 d . . .
N1 N 0.8402(3) 0.1654(5) 0.8117(4) 0.033(2) Uani 1 1 d . . .
C1 C 0.7903(4) 0.1830(6) 0.7704(6) 0.041(3) Uani 1 1 d . . .
H1A H 0.7917 0.2135 0.7305 0.049 Uiso 1 1 calc R . .
H1B H 0.7740 0.2204 0.7946 0.049 Uiso 1 1 calc R . .
Cl2 Cl 0.90279(11) 0.0387(2) 0.96089(15) 0.0504(8) Uani 1 1 d . . .
O2 O 0.9639(3) 0.1161(5) 0.8618(4) 0.053(2) Uani 1 1 d . . .
N2 N 0.7846(3) 0.0315(6) 0.7706(5) 0.036(2) Uani 1 1 d . . .
C2 C 0.7608(4) 0.1052(7) 0.7506(6) 0.037(3) Uani 1 1 d . . .
N3 N 0.8395(3) -0.0972(5) 0.8187(4) 0.034(2) Uani 1 1 d . . .
C3 C 0.7121(4) 0.1047(7) 0.7148(6) 0.043(3) Uani 1 1 d . . .
H3A H 0.6956 0.1566 0.7009 0.052 Uiso 1 1 calc R . .
C4 C 0.6875(4) 0.0307(7) 0.6994(6) 0.048(3) Uani 1 1 d . . .
H4A H 0.6542 0.0301 0.6736 0.057 Uiso 1 1 calc R . .
C5 C 0.7113(4) -0.0428(7) 0.7216(6) 0.046(3) Uani 1 1 d . . .
H5A H 0.6945 -0.0952 0.7141 0.055 Uiso 1 1 calc R . .
C6 C 0.7604(4) -0.0398(7) 0.7551(6) 0.036(3) Uani 1 1 d . . .
C7 C 0.7895(4) -0.1188(7) 0.7814(6) 0.046(3) Uani 1 1 d . . .
H7A H 0.7738 -0.1498 0.8099 0.056 Uiso 1 1 calc R . .
H7B H 0.7898 -0.1562 0.7444 0.056 Uiso 1 1 calc R . .
C8 C 0.8634(4) -0.1754(6) 0.8436(6) 0.032(3) Uani 1 1 d . . .
C9 C 0.8637(4) -0.2073(7) 0.9058(6) 0.040(3) Uani 1 1 d . . .
C10 C 0.8866(4) -0.2822(8) 0.9263(7) 0.053(4) Uani 1 1 d . . .
H10A H 0.8861 -0.3048 0.9673 0.064 Uiso 1 1 calc R . .
C11 C 0.9097(5) -0.3248(8) 0.8904(8) 0.061(4) Uani 1 1 d . . .
H11A H 0.9262 -0.3758 0.9073 0.074 Uiso 1 1 calc R . .
C12 C 0.9101(4) -0.2975(7) 0.8314(7) 0.052(4) Uani 1 1 d . . .
H12A H 0.9274 -0.3290 0.8076 0.063 Uiso 1 1 calc R . .
C13 C 0.8857(4) -0.2232(8) 0.8038(7) 0.046(3) Uani 1 1 d . . .
C14 C 0.8361(4) -0.1627(8) 0.9469(7) 0.049(3) Uani 1 1 d . . .
H14A H 0.8271 -0.1047 0.9287 0.059 Uiso 1 1 calc R . .
C15 C 0.8669(5) -0.1551(9) 1.0188(7) 0.072(4) Uani 1 1 d . . .
H15A H 0.8972 -0.1247 1.0215 0.109 Uiso 1 1 calc R . .
H15B H 0.8747 -0.2116 1.0377 0.109 Uiso 1 1 calc R . .
H15C H 0.8485 -0.1239 1.0433 0.109 Uiso 1 1 calc R . .
C16 C 0.7888(5) -0.2109(9) 0.9459(8) 0.077(5) Uani 1 1 d . . .
H16A H 0.7679 -0.2167 0.9005 0.115 Uiso 1 1 calc R . .
H16B H 0.7713 -0.1793 0.9713 0.115 Uiso 1 1 calc R . .
H16C H 0.7972 -0.2671 0.9652 0.115 Uiso 1 1 calc R . .
C17 C 0.8823(5) -0.1985(8) 0.7357(7) 0.053(4) Uani 1 1 d . . .
H17A H 0.8654 -0.1426 0.7266 0.063 Uiso 1 1 calc R . .
C18 C 0.9339(5) -0.1889(8) 0.7256(8) 0.075(5) Uani 1 1 d . . .
H18A H 0.9529 -0.1467 0.7564 0.113 Uiso 1 1 calc R . .
H18B H 0.9302 -0.1706 0.6805 0.113 Uiso 1 1 calc R . .
H18C H 0.9509 -0.2433 0.7336 0.113 Uiso 1 1 calc R . .
C19 C 0.8519(5) -0.2626(9) 0.6869(7) 0.071(4) Uani 1 1 d . . .
H19A H 0.8194 -0.2670 0.6926 0.107 Uiso 1 1 calc R . .
H19B H 0.8680 -0.3179 0.6948 0.107 Uiso 1 1 calc R . .
H19C H 0.8489 -0.2441 0.6421 0.107 Uiso 1 1 calc R . .
C20 C 0.8628(4) 0.2444(7) 0.8332(6) 0.034(3) Uani 1 1 d . . .
C21 C 0.8859(4) 0.2886(7) 0.7950(6) 0.039(3) Uani 1 1 d . . .
C22 C 0.9088(4) 0.3636(7) 0.8185(7) 0.051(4) Uani 1 1 d . . .
H22A H 0.9247 0.3935 0.7921 0.061 Uiso 1 1 calc R . .
C23 C 0.9099(4) 0.3965(8) 0.8772(7) 0.058(4) Uani 1 1 d . . .
H23A H 0.9269 0.4475 0.8926 0.069 Uiso 1 1 calc R . .
C24 C 0.8856(5) 0.3537(8) 0.9135(7) 0.063(4) Uani 1 1 d . . .
H24A H 0.8845 0.3771 0.9541 0.075 Uiso 1 1 calc R . .
C25 C 0.8623(4) 0.2762(7) 0.8926(7) 0.047(3) Uani 1 1 d . . .
C26 C 0.8327(5) 0.2387(8) 0.9341(7) 0.064(4) Uani 1 1 d . . .
H26A H 0.8233 0.1803 0.9172 0.076 Uiso 1 1 calc R . .
C27 C 0.7853(5) 0.2863(10) 0.9286(9) 0.093(6) Uani 1 1 d . . .
H27A H 0.7661 0.2908 0.8823 0.139 Uiso 1 1 calc R . .
H27B H 0.7929 0.3430 0.9473 0.139 Uiso 1 1 calc R . .
H27C H 0.7664 0.2555 0.9526 0.139 Uiso 1 1 calc R . .
C28 C 0.8640(7) 0.2295(9) 1.0069(8) 0.102(7) Uani 1 1 d . . .
H28A H 0.8938 0.1979 1.0092 0.154 Uiso 1 1 calc R . .
H28B H 0.8452 0.1991 1.0313 0.154 Uiso 1 1 calc R . .
H28C H 0.8726 0.2857 1.0261 0.154 Uiso 1 1 calc R . .
C29 C 0.8825(4) 0.2595(7) 0.7240(6) 0.047(3) Uani 1 1 d . . .
H29A H 0.8655 0.2036 0.7156 0.056 Uiso 1 1 calc R . .
C30 C 0.8529(4) 0.3231(8) 0.6745(7) 0.056(4) Uani 1 1 d . . .
H30A H 0.8202 0.3281 0.6796 0.084 Uiso 1 1 calc R . .
H30B H 0.8503 0.3038 0.6300 0.084 Uiso 1 1 calc R . .
H30C H 0.8691 0.3782 0.6822 0.084 Uiso 1 1 calc R . .
C31 C 0.9341(4) 0.2487(9) 0.7177(7) 0.064(4) Uani 1 1 d . . .
H31A H 0.9319 0.2302 0.6731 0.096 Uiso 1 1 calc R . .
H31B H 0.9519 0.2063 0.7492 0.096 Uiso 1 1 calc R . .
H31C H 0.9515 0.3028 0.7266 0.096 Uiso 1 1 calc R . .
C32 C 0.9778(5) -0.1085(8) 0.9124(6) 0.057(4) Uani 1 1 d . . .
H32A H 1.0094 -0.1310 0.9114 0.086 Uiso 1 1 calc R . .
H32B H 0.9547 -0.1552 0.9087 0.086 Uiso 1 1 calc R . .
H32C H 0.9819 -0.0785 0.9538 0.086 Uiso 1 1 calc R . .
C33 C 0.9975(6) -0.0122(9) 0.8443(8) 0.073(4) Uani 1 1 d DU . .
H33A H 1.0274 -0.0472 0.8583 0.088 Uiso 1 1 calc R . .
H33B H 0.9882 -0.0069 0.7960 0.088 Uiso 1 1 calc R . .
C34 C 1.0078(6) 0.0644(10) 0.8707(10) 0.093(5) Uani 1 1 d DU . .
H34A H 1.0301 0.0935 0.8503 0.112 Uiso 1 1 calc R . .
H34B H 1.0248 0.0587 0.9182 0.112 Uiso 1 1 calc R . .
C35 C 0.9791(3) 0.1842(4) 0.9061(4) 0.060(4) Uani 1 1 d . . .
H35A H 1.0123 0.2011 0.9077 0.090 Uiso 1 1 calc R . .
H35B H 0.9786 0.1667 0.9499 0.090 Uiso 1 1 calc R . .
H35C H 0.9569 0.2321 0.8913 0.090 Uiso 1 1 calc R . .
C1S C 0.7230(3) 0.0239(4) 0.9508(4) 0.134(3) Uiso 1 1 d R . .
C2S C 0.7720(3) 0.0350(4) 0.9849(4) 0.134(3) Uiso 1 1 d R . .
H2SA H 0.7935 0.0591 0.9635 0.161 Uiso 1 1 d R . .
C3S C 0.7894(3) 0.0112(4) 1.0492(4) 0.134(3) Uiso 1 1 d R . .
H3SA H 0.8230 0.0195 1.0722 0.161 Uiso 1 1 d R . .
C4S C 0.7595(3) -0.0243(4) 1.0812(4) 0.134(3) Uiso 1 1 d R . .
H4SA H 0.7720 -0.0394 1.1261 0.161 Uiso 1 1 d R . .
C5S C 0.7121(3) -0.0375(4) 1.0484(4) 0.134(3) Uiso 1 1 d R . .
H5SA H 0.6915 -0.0642 1.0699 0.161 Uiso 1 1 d R . .
C6S C 0.6934(3) -0.0125(4) 0.9837(4) 0.134(3) Uiso 1 1 d R . .
H6SA H 0.6597 -0.0205 0.9616 0.161 Uiso 1 1 d R . .
C7S C 0.7028(3) 0.0503(4) 0.8806(4) 0.134(3) Uiso 1 1 d R . .
H7SA H 0.6678 0.0375 0.8651 0.201 Uiso 1 1 d R . .
H7SB H 0.7196 0.0195 0.8539 0.201 Uiso 1 1 d R . .
H7SC H 0.7077 0.1111 0.8769 0.201 Uiso 1 1 d R . .
C14S C 0.9736(3) 0.4575(4) 0.1887(4) 0.175(9) Uiso 0.50 1 d PR A -1
C13S C 0.9671(3) 0.5395(4) 0.1644(4) 0.175(9) Uiso 0.50 1 d PR A -1
H13A H 0.9665 0.5858 0.1932 0.210 Uiso 0.50 1 d PR B -1
C12S C 0.9614(3) 0.5542(4) 0.0995(4) 0.175(9) Uiso 0.50 1 d PR A -1
H12B H 0.9572 0.6111 0.0832 0.210 Uiso 0.50 1 d PR C -1
C11S C 0.9617(3) 0.4893(4) 0.0572(4) 0.175(9) Uiso 0.50 1 d PR A -1
H11B H 0.9583 0.5008 0.0119 0.210 Uiso 0.50 1 d PR D -1
C10S C 0.9667(3) 0.4093(4) 0.0796(4) 0.175(9) Uiso 0.50 1 d PR A -1
H10B H 0.9655 0.3634 0.0498 0.210 Uiso 0.50 1 d PR E -1
C9S C 0.9734(3) 0.3927(4) 0.1453(4) 0.175(9) Uiso 0.50 1 d PR A -1
H9SA H 0.9781 0.3355 0.1609 0.210 Uiso 0.50 1 d PR F -1
C8S C 0.9805(3) 0.4395(4) 0.2597(4) 0.175(9) Uiso 0.50 1 d PR A -1
H8SA H 0.9844 0.3798 0.2673 0.263 Uiso 0.50 1 d PR G -1
H8SB H 1.0090 0.4684 0.2860 0.263 Uiso 0.50 1 d PR H -1
H8SC H 0.9524 0.4587 0.2712 0.263 Uiso 0.50 1 d PR I -1

loop_
_atom_site_aniso_label
_atom_site_aniso_U_11
_atom_site_aniso_U_22
_atom_site_aniso_U_33
_atom_site_aniso_U_23
_atom_site_aniso_U_13
_atom_site_aniso_U_12
Th1 0.0256(2) 0.0298(2) 0.0377(3) 0.0019(2) 0.00944(17) -0.0015(2)
Cl1 0.0474(17) 0.0454(15) 0.0453(18) 0.0008(16) 0.0199(14) 0.0020(14)
O1 0.041(5) 0.038(5) 0.071(7) 0.017(4) 0.027(5) 0.005(3)
N1 0.041(6) 0.021(4) 0.037(6) -0.002(4) 0.013(5) 0.003(4)
C1 0.041(7) 0.022(6) 0.060(9) 0.003(6) 0.014(6) 0.005(5)
Cl2 0.0465(18) 0.0605(19) 0.0409(19) 0.0046(17) 0.0079(15) -0.0047(15)
O2 0.038(5) 0.036(5) 0.083(7) -0.001(5) 0.016(5) 0.001(4)
N2 0.032(5) 0.037(5) 0.045(6) 0.010(5) 0.021(4) 0.008(5)
C2 0.030(6) 0.040(6) 0.043(8) -0.001(6) 0.013(6) -0.003(5)
N3 0.013(4) 0.039(5) 0.051(7) 0.004(5) 0.010(4) 0.003(4)
C3 0.029(7) 0.035(6) 0.059(9) 0.001(6) 0.002(6) 0.005(5)
C4 0.029(6) 0.047(7) 0.059(9) 0.004(7) 0.002(6) 0.002(6)
C5 0.032(7) 0.037(7) 0.067(9) -0.002(6) 0.013(6) -0.006(5)
C6 0.033(6) 0.035(6) 0.039(7) -0.001(6) 0.011(5) -0.007(5)
C7 0.034(7) 0.043(7) 0.056(9) 0.014(6) 0.004(6) -0.002(5)
C8 0.028(6) 0.025(5) 0.042(8) 0.009(5) 0.010(6) 0.005(4)
C9 0.032(7) 0.043(7) 0.043(8) 0.011(6) 0.008(6) -0.012(5)
C10 0.046(8) 0.039(7) 0.070(11) 0.011(7) 0.011(8) 0.003(6)
C11 0.056(9) 0.033(7) 0.087(13) 0.014(8) 0.008(9) 0.001(6)
C12 0.033(7) 0.041(7) 0.084(12) 0.000(7) 0.019(7) 0.017(5)
C13 0.029(7) 0.046(7) 0.055(9) -0.001(7) 0.000(6) -0.009(5)
C14 0.046(8) 0.049(7) 0.057(10) 0.008(7) 0.023(7) -0.001(6)
C15 0.092(12) 0.071(10) 0.054(11) 0.016(8) 0.021(9) -0.012(9)
C16 0.059(10) 0.083(11) 0.095(13) 0.016(9) 0.034(9) -0.015(8)
C17 0.054(9) 0.039(7) 0.074(11) -0.012(7) 0.034(8) -0.007(6)
C18 0.069(11) 0.057(9) 0.113(15) -0.006(9) 0.046(10) -0.006(7)
C19 0.063(10) 0.070(10) 0.078(12) -0.013(9) 0.018(9) -0.019(8)
C20 0.024(6) 0.030(6) 0.047(8) -0.003(6) 0.008(6) 0.001(4)
C21 0.040(7) 0.033(6) 0.050(9) 0.002(6) 0.025(6) 0.015(5)
C22 0.044(8) 0.035(7) 0.069(11) 0.001(7) 0.011(7) 0.007(5)
C23 0.045(8) 0.036(7) 0.079(11) -0.020(8) -0.003(8) -0.006(6)
C24 0.049(9) 0.054(9) 0.067(11) -0.021(8) -0.011(8) 0.001(7)
C25 0.049(8) 0.036(7) 0.051(9) 0.000(6) 0.007(7) 0.002(5)
C26 0.098(12) 0.035(7) 0.068(11) -0.013(7) 0.040(10) -0.006(7)
C27 0.088(13) 0.084(12) 0.128(17) -0.034(11) 0.067(12) -0.015(9)
C28 0.21(2) 0.061(10) 0.051(11) -0.020(9) 0.057(13) -0.025(12)
C29 0.059(8) 0.034(6) 0.062(10) 0.000(6) 0.038(7) 0.001(5)
C30 0.050(8) 0.057(8) 0.064(10) 0.016(7) 0.021(7) 0.014(6)
C31 0.055(9) 0.072(9) 0.081(12) 0.009(8) 0.043(8) 0.000(7)
C32 0.064(9) 0.042(7) 0.060(10) 0.017(7) 0.010(8) -0.005(6)
C33 0.074(7) 0.059(7) 0.095(8) 0.019(6) 0.037(7) 0.007(6)
C34 0.078(8) 0.091(8) 0.119(9) -0.013(7) 0.044(7) -0.011(6)
C35 0.043(8) 0.066(9) 0.062(10) 0.021(8) 0.002(7) -0.002(7)

loop_
_atom_type_symbol
_atom_type_description
_atom_type_scat_dispersion_real
_atom_type_scat_dispersion_imag
_atom_type_scat_source
C C 0.0033 0.0016 'International Tables Vol C Tables 4.2.6.8 and 6.1.1.4'
H H 0.0000 0.0000 'International Tables Vol C Tables 4.2.6.8 and 6.1.1.4'
N N 0.0061 0.0033 'International Tables Vol C Tables 4.2.6.8 and 6.1.1.4'
O O 0.0106 0.0060 'International Tables Vol C Tables 4.2.6.8 and 6.1.1.4'
Cl Cl 0.1484 0.1585 'International Tables Vol C Tables 4.2.6.8 and 6.1.1.4'
Th Th -7.2400 8.8979 'International Tables Vol C Tables 4.2.6.8 and 6.1.1.4'

loop_
_geom_angle_atom_site_label_1
_geom_angle_atom_site_label_2
_geom_angle_atom_site_label_3
_geom_angle
N3 Th1 N1 128.1(3)
N3 Th1 N2 64.0(3)
N1 Th1 N2 65.2(3)
N3 Th1 O1 85.2(2)
N1 Th1 O1 146.7(3)
N2 Th1 O1 146.5(3)
N3 Th1 Cl2 96.1(2)
N1 Th1 Cl2 96.4(2)
N2 Th1 Cl2 115.8(2)
O1 Th1 Cl2 78.6(2)
N3 Th1 Cl1 95.2(2)
N1 Th1 Cl1 92.8(2)
N2 Th1 Cl1 87.8(2)
O1 Th1 Cl1 81.7(2)
Cl2 Th1 Cl1 156.38(10)
N3 Th1 O2 145.1(2)
N1 Th1 O2 86.8(3)
N2 Th1 O2 149.8(3)
O1 Th1 O2 59.9(2)
Cl2 Th1 O2 76.8(2)
Cl1 Th1 O2 82.1(2)
C32 O1 C33 112.3(10)
C32 O1 Th1 128.1(7)
C33 O1 Th1 112.8(7)
C20 N1 C1 107.3(8)
C20 N1 Th1 126.8(6)
C1 N1 Th1 125.6(6)
N1 C1 C2 112.7(8)
N1 C1 H1A 109.1
C2 C1 H1A 109.1
N1 C1 H1B 109.1
C2 C1 H1B 109.1
H1A C1 H1B 107.8
C35 O2 C34 104.9(9)
C35 O2 Th1 127.8(6)
C34 O2 Th1 116.9(7)
C6 N2 C2 118.8(9)
C6 N2 Th1 121.5(7)
C2 N2 Th1 119.6(7)
N2 C2 C3 120.2(10)
N2 C2 C1 115.8(9)
C3 C2 C1 124.0(11)
C8 N3 C7 106.4(8)
C8 N3 Th1 125.4(6)
C7 N3 Th1 128.0(7)
C4 C3 C2 120.4(10)
C4 C3 H3A 119.8
C2 C3 H3A 119.8
C3 C4 C5 118.9(11)
C3 C4 H4A 120.6
C5 C4 H4A 120.6
C4 C5 C6 118.8(10)
C4 C5 H5A 120.6
C6 C5 H5A 120.6
N2 C6 C5 122.8(10)
N2 C6 C7 115.1(9)
C5 C6 C7 122.0(10)
N3 C7 C6 110.7(9)
N3 C7 H7A 109.5
C6 C7 H7A 109.5
N3 C7 H7B 109.5
C6 C7 H7B 109.5
H7A C7 H7B 108.1
C9 C8 C13 119.5(10)
C9 C8 N3 121.4(10)
C13 C8 N3 119.1(10)
C10 C9 C8 118.5(12)
C10 C9 C14 120.2(12)
C8 C9 C14 121.1(11)
C11 C10 C9 121.9(14)
C11 C10 H10A 119.0
C9 C10 H10A 119.0
C12 C11 C10 121.6(13)
C12 C11 H11A 119.2
C10 C11 H11A 119.2
C11 C12 C13 121.5(13)
C11 C12 H12A 119.3
C13 C12 H12A 119.3
C12 C13 C8 116.8(12)
C12 C13 C17 120.8(13)
C8 C13 C17 122.4(11)
C9 C14 C15 111.8(11)
C9 C14 C16 111.7(11)
C15 C14 C16 107.0(11)
C9 C14 H14A 108.8
C15 C14 H14A 108.8
C16 C14 H14A 108.8
C14 C15 H15A 109.5
C14 C15 H15B 109.5
H15A C15 H15B 109.5
C14 C15 H15C 109.5
H15A C15 H15C 109.5
H15B C15 H15C 109.5
C14 C16 H16A 109.5
C14 C16 H16B 109.5
H16A C16 H16B 109.5
C14 C16 H16C 109.5
H16A C16 H16C 109.5
H16B C16 H16C 109.5
C13 C17 C19 110.6(11)
C13 C17 C18 111.9(12)
C19 C17 C18 109.9(11)
C13 C17 H17A 108.1
C19 C17 H17A 108.1
C18 C17 H17A 108.1
C17 C18 H18A 109.5
C17 C18 H18B 109.5
H18A C18 H18B 109.5
C17 C18 H18C 109.5
H18A C18 H18C 109.5
H18B C18 H18C 109.5
C17 C19 H19A 109.5
C17 C19 H19B 109.5
H19A C19 H19B 109.5
C17 C19 H19C 109.5
H19A C19 H19C 109.5
H19B C19 H19C 109.5
C25 C20 C21 120.0(11)
C25 C20 N1 119.4(11)
C21 C20 N1 120.6(11)
C22 C21 C20 118.8(12)
C22 C21 C29 119.5(11)
C20 C21 C29 121.5(11)
C23 C22 C21 123.2(13)
C23 C22 H22A 118.4
C21 C22 H22A 118.4
C22 C23 C24 117.5(12)
C22 C23 H23A 121.3
C24 C23 H23A 121.3
C23 C24 C25 121.8(14)
C23 C24 H24A 119.1
C25 C24 H24A 119.1
C20 C25 C24 118.6(13)
C20 C25 C26 124.1(11)
C24 C25 C26 116.9(13)
C25 C26 C27 113.7(12)
C25 C26 C28 111.4(12)
C27 C26 C28 111.1(13)
C25 C26 H26A 106.8
C27 C26 H26A 106.8
C28 C26 H26A 106.8
C26 C27 H27A 109.5
C26 C27 H27B 109.5
H27A C27 H27B 109.5
C26 C27 H27C 109.5
H27A C27 H27C 109.5
H27B C27 H27C 109.5
C26 C28 H28A 109.5
C26 C28 H28B 109.5
H28A C28 H28B 109.5
C26 C28 H28C 109.5
H28A C28 H28C 109.5
H28B C28 H28C 109.5
C30 C29 C31 111.4(10)
C30 C29 C21 109.8(9)
C31 C29 C21 109.7(11)
C30 C29 H29A 108.6
C31 C29 H29A 108.6
C21 C29 H29A 108.6
C29 C30 H30A 109.5
C29 C30 H30B 109.5
H30A C30 H30B 109.5
C29 C30 H30C 109.5
H30A C30 H30C 109.5
H30B C30 H30C 109.5
C29 C31 H31A 109.5
C29 C31 H31B 109.5
H31A C31 H31B 109.5
C29 C31 H31C 109.5
H31A C31 H31C 109.5
H31B C31 H31C 109.5
O1 C32 H32A 109.5
O1 C32 H32B 109.5
H32A C32 H32B 109.5
O1 C32 H32C 109.5
H32A C32 H32C 109.5
H32B C32 H32C 109.5
C34 C33 O1 114.4(14)
C34 C33 H33A 108.7
O1 C33 H33A 108.7
C34 C33 H33B 108.7
O1 C33 H33B 108.7
H33A C33 H33B 107.6
C33 C34 O2 112.4(14)
C33 C34 H34A 109.1
O2 C34 H34A 109.1
C33 C34 H34B 109.1
O2 C34 H34B 109.1
H34A C34 H34B 107.9
O2 C35 H35A 109.5
O2 C35 H35B 109.5
H35A C35 H35B 109.5
O2 C35 H35C 109.5
H35A C35 H35C 109.5
H35B C35 H35C 109.5
C6S C1S C2S 117.9
C6S C1S C7S 120.8
C2S C1S C7S 121.3
C3S C2S C1S 120.0
C3S C2S H2SA 120.0
C1S C2S H2SA 120.0
C2S C3S C4S 121.3
C2S C3S H3SA 119.4
C4S C3S H3SA 119.4
C5S C4S C3S 119.5
C5S C4S H4SA 120.3
C3S C4S H4SA 120.3
C4S C5S C6S 120.4
C4S C5S H5SA 119.8
C6S C5S H5SA 119.8
C1S C6S C5S 120.8
C1S C6S H6SA 119.6
C5S C6S H6SA 119.6
C1S C7S H7SA 109.5
C1S C7S H7SB 109.5
H7SA C7S H7SB 109.5
C1S C7S H7SC 109.5
H7SA C7S H7SC 109.5
H7SB C7S H7SC 109.5
C9S C14S C13S 118.0
C9S C14S C8S 120.8
C13S C14S C8S 121.3
C12S C13S C14S 120.0
C12S C13S H13A 120.0
C14S C13S H13A 120.0
C13S C12S C11S 121.3
C13S C12S H12B 119.4
C11S C12S H12B 119.4
C10S C11S C12S 119.5
C10S C11S H11B 120.3
C12S C11S H11B 120.3
C11S C10S C9S 120.4
C11S C10S H10B 119.8
C9S C10S H10B 119.8
C14S C9S C10S 120.8
C14S C9S H9SA 119.6
C10S C9S H9SA 119.6
C14S C8S H8SA 109.5
C14S C8S H8SB 109.5
H8SA C8S H8SB 109.5
C14S C8S H8SC 109.5
H8SA C8S H8SC 109.5
H8SB C8S H8SC 109.5

loop_
_geom_bond_atom_site_label_1
_geom_bond_atom_site_label_2
_geom_bond_distance
Th1 N3 2.305(9)
Th1 N1 2.321(8)
Th1 N2 2.568(9)
Th1 O1 2.674(8)
Th1 Cl2 2.686(3)
Th1 Cl1 2.698(3)
Th1 O2 2.724(8)
O1 C32 1.365(13)
O1 C33 1.392(15)
N1 C20 1.419(13)
N1 C1 1.467(13)
C1 C2 1.483(14)
C1 H1A 0.9900
C1 H1B 0.9900
O2 C35 1.415(10)
O2 C34 1.465(17)
N2 C6 1.314(13)
N2 C2 1.355(13)
C2 C3 1.380(14)
N3 C8 1.438(12)
N3 C7 1.459(13)
C3 C4 1.357(15)
C3 H3A 0.9500
C4 C5 1.361(14)
C4 H4A 0.9500
C5 C6 1.377(15)
C5 H5A 0.9500
C6 C7 1.515(15)
C7 H7A 0.9900
C7 H7B 0.9900
C8 C9 1.419(16)
C8 C13 1.425(16)
C9 C10 1.363(16)
C9 C14 1.520(17)
C10 C11 1.337(18)
C10 H10A 0.9500
C11 C12 1.336(18)
C11 H11A 0.9500
C12 C13 1.406(16)
C12 H12A 0.9500
C13 C17 1.480(18)
C14 C15 1.532(17)
C14 C16 1.552(15)
C14 H14A 1.0000
C15 H15A 0.9800
C15 H15B 0.9800
C15 H15C 0.9800
C16 H16A 0.9800
C16 H16B 0.9800
C16 H16C 0.9800
C17 C19 1.527(16)
C17 C18 1.568(16)
C17 H17A 1.0000
C18 H18A 0.9800
C18 H18B 0.9800
C18 H18C 0.9800
C19 H19A 0.9800
C19 H19B 0.9800
C19 H19C 0.9800
C20 C25 1.370(16)
C20 C21 1.384(15)
C21 C22 1.378(15)
C21 C29 1.560(17)
C22 C23 1.349(18)
C22 H22A 0.9500
C23 C24 1.369(19)
C23 H23A 0.9500
C24 C25 1.405(16)
C24 H24A 0.9500
C25 C26 1.520(18)
C26 C27 1.529(18)
C26 C28 1.551(19)
C26 H26A 1.0000
C27 H27A 0.9800
C27 H27B 0.9800
C27 H27C 0.9800
C28 H28A 0.9800
C28 H28B 0.9800
C28 H28C 0.9800
C29 C30 1.521(16)
C29 C31 1.538(15)
C29 H29A 1.0000
C30 H30A 0.9800
C30 H30B 0.9800
C30 H30C 0.9800
C31 H31A 0.9800
C31 H31B 0.9800
C31 H31C 0.9800
C32 H32A 0.9800
C32 H32B 0.9800
C32 H32C 0.9800
C33 C34 1.333(18)
C33 H33A 0.9900
C33 H33B 0.9900
C34 H34A 0.9900
C34 H34B 0.9900
C35 H35A 0.9800
C35 H35B 0.9800
C35 H35C 0.9800
C1S C6S 1.3817
C1S C2S 1.3889
C1S C7S 1.4960
C2S C3S 1.3676
C2S H2SA 0.9498
C3S C4S 1.3683
C3S H3SA 0.9499
C4S C5S 1.3467
C4S H4SA 0.9500
C5S C6S 1.3827
C5S H5SA 0.9501
C6S H6SA 0.9500
C7S H7SA 0.9801
C7S H7SB 0.9800
C7S H7SC 0.9799
C14S C9S 1.3817
C14S C13S 1.3889
C14S C8S 1.4961
C13S C12S 1.3673
C13S H13A 0.9600
C12S C11S 1.3685
C12S H12B 0.9600
C11S C10S 1.3466
C11S H11B 0.9600
C10S C9S 1.3828
C10S H10B 0.9600
C9S H9SA 0.9600
C8S H8SA 0.9601
C8S H8SB 0.9600
C8S H8SC 0.9599

loop_
_geom_torsion_atom_site_label_1
_geom_torsion_atom_site_label_2
_geom_torsion_atom_site_label_3
_geom_torsion_atom_site_label_4
_geom_torsion
N3 Th1 O1 C32 -60.4(9)
N1 Th1 O1 C32 121.0(9)
N2 Th1 O1 C32 -83.2(11)
Cl2 Th1 O1 C32 36.8(9)
Cl1 Th1 O1 C32 -156.4(9)
O2 Th1 O1 C32 118.0(10)
N3 Th1 O1 C33 150.9(9)
N1 Th1 O1 C33 -27.6(12)
N2 Th1 O1 C33 128.2(9)
Cl2 Th1 O1 C33 -111.8(9)
Cl1 Th1 O1 C33 55.0(9)
O2 Th1 O1 C33 -30.7(9)
N3 Th1 N1 C20 163.6(8)
N2 Th1 N1 C20 176.2(10)
O1 Th1 N1 C20 -18.2(12)
Cl2 Th1 N1 C20 60.7(9)
Cl1 Th1 N1 C20 -97.5(9)
O2 Th1 N1 C20 -15.6(9)
N3 Th1 N1 C1 -23.2(10)
N2 Th1 N1 C1 -10.6(8)
O1 Th1 N1 C1 155.0(8)
Cl2 Th1 N1 C1 -126.1(8)
Cl1 Th1 N1 C1 75.7(9)
O2 Th1 N1 C1 157.6(9)
C20 N1 C1 C2 -173.8(10)
Th1 N1 C1 C2 11.9(14)
N3 Th1 O2 C35 -129.3(7)
N1 Th1 O2 C35 49.6(7)
N2 Th1 O2 C35 71.2(10)
O1 Th1 O2 C35 -132.1(8)
Cl2 Th1 O2 C35 -47.7(7)
Cl1 Th1 O2 C35 142.9(7)
N3 Th1 O2 C34 10.1(13)
N1 Th1 O2 C34 -171.0(10)
N2 Th1 O2 C34 -149.3(10)
O1 Th1 O2 C34 7.4(10)
Cl2 Th1 O2 C34 91.7(10)
Cl1 Th1 O2 C34 -77.6(10)
N3 Th1 N2 C6 -7.7(8)
N1 Th1 N2 C6 -176.7(9)
O1 Th1 N2 C6 17.7(11)
Cl2 Th1 N2 C6 -91.7(8)
Cl1 Th1 N2 C6 89.2(8)
O2 Th1 N2 C6 159.4(8)
N3 Th1 N2 C2 177.2(9)
N1 Th1 N2 C2 8.3(8)
O1 Th1 N2 C2 -157.4(7)
Cl2 Th1 N2 C2 93.2(8)
Cl1 Th1 N2 C2 -85.9(8)
O2 Th1 N2 C2 -15.7(11)
C6 N2 C2 C3 0.1(17)
Th1 N2 C2 C3 175.3(8)
C6 N2 C2 C1 179.4(10)
Th1 N2 C2 C1 -5.5(13)
N1 C1 C2 N2 -3.1(15)
N1 C1 C2 C3 176.2(11)
N1 Th1 N3 C8 -165.6(8)
N2 Th1 N3 C8 -178.3(10)
O1 Th1 N3 C8 15.4(9)
Cl2 Th1 N3 C8 -62.6(9)
Cl1 Th1 N3 C8 96.7(8)
O2 Th1 N3 C8 13.0(12)
N1 Th1 N3 C7 20.6(11)
N2 Th1 N3 C7 7.9(9)
O1 Th1 N3 C7 -158.3(10)
Cl2 Th1 N3 C7 123.7(9)
Cl1 Th1 N3 C7 -77.1(9)
O2 Th1 N3 C7 -160.8(8)
N2 C2 C3 C4 0.1(18)
C1 C2 C3 C4 -179.1(12)
C2 C3 C4 C5 2(2)
C3 C4 C5 C6 -4.3(19)
C2 N2 C6 C5 -2.5(17)
Th1 N2 C6 C5 -177.6(9)
C2 N2 C6 C7 -178.1(10)
Th1 N2 C6 C7 6.8(14)
C4 C5 C6 N2 4.7(19)
C4 C5 C6 C7 180.0(12)
C8 N3 C7 C6 177.7(10)
Th1 N3 C7 C6 -7.6(14)
N2 C6 C7 N3 -0.3(15)
C5 C6 C7 N3 -176.0(11)
C7 N3 C8 C9 -90.8(12)
Th1 N3 C8 C9 94.3(11)
C7 N3 C8 C13 87.0(12)
Th1 N3 C8 C13 -87.9(11)
C13 C8 C9 C10 1.6(16)
N3 C8 C9 C10 179.4(10)
C13 C8 C9 C14 -173.9(10)
N3 C8 C9 C14 3.9(16)
C8 C9 C10 C11 1.9(18)
C14 C9 C10 C11 177.5(12)
C9 C10 C11 C12 -2(2)
C10 C11 C12 C13 -1(2)
C11 C12 C13 C8 4.3(18)
C11 C12 C13 C17 -173.6(12)
C9 C8 C13 C12 -4.5(16)
N3 C8 C13 C12 177.6(9)
C9 C8 C13 C17 173.4(10)
N3 C8 C13 C17 -4.5(16)
C10 C9 C14 C15 49.8(15)
C8 C9 C14 C15 -134.8(12)
C10 C9 C14 C16 -70.1(15)
C8 C9 C14 C16 105.3(13)
C12 C13 C17 C19 65.2(15)
C8 C13 C17 C19 -112.6(13)
C12 C13 C17 C18 -57.7(15)
C8 C13 C17 C18 124.4(12)
C1 N1 C20 C25 94.3(12)
Th1 N1 C20 C25 -91.5(11)
C1 N1 C20 C21 -86.5(12)
Th1 N1 C20 C21 87.7(12)
C25 C20 C21 C22 1.3(17)
N1 C20 C21 C22 -177.9(9)
C25 C20 C21 C29 -173.3(10)
N1 C20 C21 C29 7.6(16)
C20 C21 C22 C23 -0.2(18)
C29 C21 C22 C23 174.5(11)
C21 C22 C23 C24 -1.9(19)
C22 C23 C24 C25 3(2)
C21 C20 C25 C24 -0.3(17)
N1 C20 C25 C24 178.9(10)
C21 C20 C25 C26 171.9(11)
N1 C20 C25 C26 -8.9(18)
C23 C24 C25 C20 -1.9(19)
C23 C24 C25 C26 -174.7(12)
C20 C25 C26 C27 -100.7(15)
C24 C25 C26 C27 71.6(16)
C20 C25 C26 C28 133.0(13)
C24 C25 C26 C28 -54.7(16)
C22 C21 C29 C30 -62.6(14)
C20 C21 C29 C30 111.9(12)
C22 C21 C29 C31 60.2(14)
C20 C21 C29 C31 -125.3(11)
C32 O1 C33 C34 -96.6(17)
Th1 O1 C33 C34 57.1(17)
O1 C33 C34 O2 -49(2)
C35 O2 C34 C33 165.0(14)
Th1 O2 C34 C33 17.2(19)
C6S C1S C2S C3S -0.9
C7S C1S C2S C3S 179.2
C1S C2S C3S C4S 0.5
C2S C3S C4S C5S 1.2
C3S C4S C5S C6S -2.5
C2S C1S C6S C5S -0.4
C7S C1S C6S C5S 179.5
C4S C5S C6S C1S 2.1
C9S C14S C13S C12S -0.9
C8S C14S C13S C12S 179.2
C14S C13S C12S C11S 0.5
C13S C12S C11S C10S 1.2
C12S C11S C10S C9S -2.6
C13S C14S C9S C10S -0.4
C8S C14S C9S C10S 179.5
C11S C10S C9S C14S 2.2
